data_4516475
loop_
_publ_author_name
'Hassanein, Khaled'
'Castillo, Oscar'
'G\'omez-Garc\'ia, Carlos J.'
'Zamora, F\'elix'
'Amo-Ochoa, Pilar'

_publ_contact_author
;
 Pilar Amo-Ochoa. Departamento de Quimica Inorganica. 
 Universidad Autonoma de Madrid,
 E-28049 Madrid, Spain
;
_publ_section_title
;
 Asymmetric and Symmetric Dicopper(II) Paddle-Wheel Units with Modified
 Nucleobases
;
_journal_issue 11
_journal_name_full 'Crystal Growth &amp; Design'
_journal_page_first 5485
_journal_paper_doi 10.1021/acs.cgd.5b01110
_journal_volume 15
_journal_year 2015
_chemical_compound_source 'synthesis as described'
_chemical_formula_moiety 'C34 H30 Cu2 N10 O18, 2(C3 H7 N O)'
_chemical_formula_structural 'C34 H30 Cu2 N10 O18, 2(C3 H7 N O)'
_chemical_formula_sum 'C40 H44 Cu2 N12 O20'
_chemical_formula_weight 1139.95
_chemical_name_systematic
;
[tetrakis{mu-(thymine-1-acetato-KO:KO&#x00B4;)}bis(dimethylformamide)dicopper(II)]-dimethylformamide (1/2)
;
_space_group_IT_number 14
_space_group_name_Hall '-P 2yn'
_space_group_name_H-M_alt 'P 1 21/n 1'
_symmetry_cell_setting monoclinic
_symmetry_Int_Tables_number 14
_symmetry_space_group_name_Hall '-P 2yn'
_symmetry_space_group_name_H-M 'P 1 21/n 1'
_atom_sites_solution_hydrogens geom
_atom_sites_solution_primary direct
_atom_sites_solution_secondary difmap
_audit_creation_method SHELXL97
_cell_angle_alpha 90.00
_cell_angle_beta 94.674(2)
_cell_angle_gamma 90.00
_cell_formula_units_Z 2
_cell_length_a 13.4524(4)
_cell_length_b 11.3654(3)
_cell_length_c 16.6721(4)
_cell_measurement_reflns_used 11872
_cell_measurement_temperature 293(2)
_cell_measurement_theta_max 24.00
_cell_measurement_theta_min 2.03
_cell_volume 2540.55(12)
_computing_cell_refinement 'SAINT V7.68A (Bruker AXS, 2009)'
_computing_data_reduction 'SAINT V7.68A (Bruker AXS, 2009)'
_computing_molecular_graphics 'Ortep-3 (Farrugia, 1997)'
_computing_publication_material 'WinGX (Farrugia, 1999)'
_computing_structure_refinement 'SHELXL-97 (Sheldrick, 1997)'
_computing_structure_solution 'Sir92 (Altomare et al., 1993)'
_diffrn_ambient_temperature 296(2)
_diffrn_detector_area_resol_mean 8.3333
_diffrn_measured_fraction_theta_full 0.952
_diffrn_measured_fraction_theta_max 0.952
_diffrn_measurement_device_type 'SuperNova, Single source at offset), Eos'
_diffrn_radiation_monochromator graphite
_diffrn_radiation_source 'fine-focus sealed tube'
_diffrn_radiation_type MoK\a
_diffrn_radiation_wavelength 0.71073
_diffrn_reflns_av_R_equivalents 0.0297
_diffrn_reflns_av_sigmaI/netI 0.0275
_diffrn_reflns_limit_h_max 15
_diffrn_reflns_limit_h_min -11
_diffrn_reflns_limit_k_max 9
_diffrn_reflns_limit_k_min -12
_diffrn_reflns_limit_l_max 18
_diffrn_reflns_limit_l_min -19
_diffrn_reflns_number 11872
_diffrn_reflns_theta_full 24.00
_diffrn_reflns_theta_max 24.00
_diffrn_reflns_theta_min 2.03
_diffrn_standards_decay_% 0
_diffrn_standards_interval_count 0
_diffrn_standards_interval_time 0
_diffrn_standards_number 0
_exptl_absorpt_coefficient_mu 0.924
_exptl_absorpt_correction_T_max 0.82
_exptl_absorpt_correction_T_min 0.58
_exptl_absorpt_correction_type multi-scan
_exptl_absorpt_process_details
;
SADABS (Sheldrick, 1996)
;
_exptl_crystal_colour green
_exptl_crystal_density_diffrn 1.490
_exptl_crystal_density_method 'not measured'
_exptl_crystal_description prism
_exptl_crystal_F_000 1172
_exptl_crystal_size_max 0.12
_exptl_crystal_size_mid 0.06
_exptl_crystal_size_min 0.04
_refine_diff_density_max 0.527
_refine_diff_density_min -0.724
_refine_diff_density_rms 0.086
_refine_ls_extinction_method none
_refine_ls_goodness_of_fit_ref 1.058
_refine_ls_hydrogen_treatment constr
_refine_ls_matrix_type full
_refine_ls_number_parameters 338
_refine_ls_number_reflns 3786
_refine_ls_number_restraints 0
_refine_ls_restrained_S_all 1.058
_refine_ls_R_factor_all 0.0568
_refine_ls_R_factor_gt 0.0498
_refine_ls_shift/su_max 0.000
_refine_ls_shift/su_mean 0.000
_refine_ls_structure_factor_coef Fsqd
_refine_ls_weighting_details 'calc w=1/[\s^2^(Fo^2^)+(0.0998P)^2^+2.7754P] where P=(Fo^2^+2Fc^2^)/3'
_refine_ls_weighting_scheme calc
_refine_ls_wR_factor_gt 0.1517
_refine_ls_wR_factor_ref 0.1589
_reflns_number_gt 3267
_reflns_number_total 3786
_reflns_threshold_expression >2sigma(I)
_cod_data_source_file cg5b01110_si_002.cif
_cod_data_source_block compound-2
_cod_original_sg_symbol_H-M 'P 21/n'
_cod_database_code 4516475

loop_
_symmetry_equiv_pos_as_xyz
'x, y, z'
'-x+1/2, y+1/2, -z+1/2'
'-x, -y, -z'
'x-1/2, -y-1/2, z-1/2'

loop_
_atom_site_label
_atom_site_type_symbol
_atom_site_fract_x
_atom_site_fract_y
_atom_site_fract_z
_atom_site_U_iso_or_equiv
_atom_site_adp_type
_atom_site_occupancy
_atom_site_symmetry_multiplicity
_atom_site_calc_flag
_atom_site_refinement_flags
Cu1 Cu 0.53144(3) -0.05409(4) 0.06850(3) 0.0382(2) Uani 1 1 d .
N11 N 0.5854(2) -0.3968(3) -0.08908(19) 0.0363(7) Uani 1 1 d .
C12 C 0.5346(3) -0.5018(3) -0.0900(2) 0.0369(9) Uani 1 1 d .
O12 O 0.4489(2) -0.5135(3) -0.1183(2) 0.0523(8) Uani 1 1 d .
N13 N 0.5890(3) -0.5938(3) -0.0567(2) 0.0418(8) Uani 1 1 d .
H13 H 0.5603 -0.6614 -0.0587 0.050 Uiso 1 1 calc R
C14 C 0.6849(4) -0.5905(4) -0.0204(2) 0.0451(10) Uani 1 1 d .
O14 O 0.7220(3) -0.6798(3) 0.0108(2) 0.0703(11) Uani 1 1 d .
C15 C 0.7346(3) -0.4788(4) -0.0233(3) 0.0425(9) Uani 1 1 d .
C16 C 0.6830(3) -0.3880(3) -0.0569(2) 0.0400(9) Uani 1 1 d .
H16 H 0.7146 -0.3153 -0.0587 0.048 Uiso 1 1 calc R
C17 C 0.8400(4) -0.4680(5) 0.0121(4) 0.0643(13) Uani 1 1 d .
H17A H 0.8626 -0.3886 0.0061 0.096 Uiso 1 1 calc R
H17B H 0.8817 -0.5205 -0.0153 0.096 Uiso 1 1 calc R
H17C H 0.8434 -0.4879 0.0682 0.096 Uiso 1 1 calc R
C18 C 0.5374(4) -0.2959(3) -0.1293(3) 0.0447(10) Uani 1 1 d .
H18A H 0.4732 -0.3210 -0.1543 0.054 Uiso 1 1 calc R
H18B H 0.5775 -0.2713 -0.1721 0.054 Uiso 1 1 calc R
C19 C 0.5206(3) -0.1898(3) -0.0769(2) 0.0300(8) Uani 1 1 d .
O191 O 0.5384(2) -0.1974(2) -0.00228(15) 0.0350(6) Uani 1 1 d .
O192 O 0.4905(2) -0.1020(2) -0.11607(15) 0.0384(6) Uani 1 1 d .
N21 N 0.8538(2) 0.0353(3) 0.0144(2) 0.0373(7) Uani 1 1 d .
C22 C 0.8757(3) -0.0821(4) 0.0218(3) 0.0414(9) Uani 1 1 d .
O22 O 0.8393(2) -0.1551(3) -0.0248(2) 0.0572(8) Uani 1 1 d .
N23 N 0.9422(3) -0.1090(3) 0.0853(2) 0.0475(9) Uani 1 1 d .
H23 H 0.9575 -0.1822 0.0912 0.057 Uiso 1 1 calc R
C24 C 0.9882(3) -0.0322(4) 0.1417(3) 0.0462(10) Uani 1 1 d .
O24 O 1.0497(3) -0.0680(3) 0.1939(2) 0.0643(9) Uani 1 1 d .
C25 C 0.9587(3) 0.0894(4) 0.1313(3) 0.0469(10) Uani 1 1 d .
C26 C 0.8941(3) 0.1163(4) 0.0697(3) 0.0442(10) Uani 1 1 d .
H26 H 0.8746 0.1945 0.0633 0.053 Uiso 1 1 calc R
C27 C 1.0058(4) 0.1776(5) 0.1890(4) 0.0750(16) Uani 1 1 d .
H27A H 1.0742 0.1888 0.1784 0.113 Uiso 1 1 calc R
H27B H 1.0027 0.1495 0.2431 0.113 Uiso 1 1 calc R
H27C H 0.9708 0.2510 0.1827 0.113 Uiso 1 1 calc R
C28 C 0.7808(3) 0.0719(4) -0.0491(3) 0.0395(9) Uani 1 1 d .
H28A H 0.7924 0.0289 -0.0978 0.047 Uiso 1 1 calc R
H28B H 0.7903 0.1548 -0.0598 0.047 Uiso 1 1 calc R
C29 C 0.6733(3) 0.0523(3) -0.0301(2) 0.0334(8) Uani 1 1 d .
O291 O 0.65983(19) -0.0014(2) 0.03397(16) 0.0388(6) Uani 1 1 d .
O292 O 0.60860(19) 0.0892(3) -0.08152(16) 0.0392(6) Uani 1 1 d .
O31 O 0.6036(2) -0.1343(3) 0.17205(16) 0.0474(7) Uani 1 1 d .
C31 C 0.6593(3) -0.2182(4) 0.1704(3) 0.0477(10) Uani 1 1 d .
H31 H 0.6496 -0.2698 0.1271 0.057 Uiso 1 1 calc R
N31 N 0.7319(3) -0.2410(4) 0.2250(2) 0.0584(11) Uani 1 1 d .
C32 C 0.7948(8) -0.3452(10) 0.2212(6) 0.141(4) Uani 1 1 d .
C33 C 0.7485(6) -0.1688(8) 0.2956(4) 0.105(3) Uani 1 1 d .
O41 O 0.9803(4) -0.6627(4) -0.1192(3) 0.0947(16) Uani 1 1 d .
C41 C 0.9019(4) -0.6679(5) -0.1579(4) 0.0681(14) Uani 1 1 d .
H41 H 0.8687 -0.7398 -0.1586 0.082 Uiso 1 1 calc R
N41 N 0.8576(3) -0.5808(4) -0.1999(2) 0.0590(10) Uani 1 1 d .
C42 C 0.7638(6) -0.6004(10) -0.2429(6) 0.128(3) Uani 1 1 d .
H42A H 0.7711 -0.5965 -0.2997 0.191 Uiso 1 1 calc R
H42B H 0.7175 -0.5412 -0.2287 0.191 Uiso 1 1 calc R
H42C H 0.7393 -0.6767 -0.2297 0.191 Uiso 1 1 calc R
C43 C 0.9041(7) -0.4731(6) -0.2078(5) 0.114(3) Uani 1 1 d .
H43A H 0.8887 -0.4223 -0.1645 0.172 Uiso 1 1 calc R
H43B H 0.8809 -0.4379 -0.2582 0.172 Uiso 1 1 calc R
H43C H 0.9749 -0.4845 -0.2061 0.172 Uiso 1 1 calc R

loop_
_atom_site_aniso_label
_atom_site_aniso_U_11
_atom_site_aniso_U_22
_atom_site_aniso_U_33
_atom_site_aniso_U_23
_atom_site_aniso_U_13
_atom_site_aniso_U_12
Cu1 0.0384(3) 0.0334(3) 0.0425(3) 0.00447(19) 0.0007(2) 0.00052(19)
N11 0.0423(18) 0.0238(16) 0.0419(17) -0.0017(13) -0.0026(14) 0.0020(13)
C12 0.041(2) 0.031(2) 0.0387(19) -0.0041(16) 0.0015(17) 0.0001(16)
O12 0.0460(19) 0.0447(17) 0.0645(19) -0.0023(15) -0.0054(15) -0.0037(13)
N13 0.052(2) 0.0244(16) 0.0480(18) -0.0026(14) -0.0038(16) -0.0059(14)
C14 0.060(3) 0.031(2) 0.043(2) -0.0041(18) -0.0062(19) 0.0066(19)
O14 0.089(3) 0.0358(18) 0.079(2) -0.0005(16) -0.032(2) 0.0152(17)
C15 0.043(2) 0.036(2) 0.047(2) -0.0110(18) -0.0031(18) 0.0030(17)
C16 0.045(2) 0.029(2) 0.046(2) -0.0065(17) 0.0034(18) -0.0045(16)
C17 0.048(3) 0.063(3) 0.078(3) -0.014(3) -0.015(2) 0.006(2)
C18 0.062(3) 0.027(2) 0.043(2) -0.0047(17) -0.0077(19) 0.0086(18)
C19 0.0286(19) 0.0220(18) 0.039(2) -0.0003(15) -0.0013(15) -0.0015(14)
O191 0.0441(15) 0.0234(13) 0.0369(14) 0.0002(10) -0.0006(11) 0.0019(10)
O192 0.0502(16) 0.0272(14) 0.0370(13) 0.0003(11) -0.0017(12) 0.0046(11)
N21 0.0269(16) 0.0327(17) 0.0525(19) 0.0016(14) 0.0032(14) -0.0047(13)
C22 0.0274(19) 0.036(2) 0.061(2) 0.001(2) 0.0071(18) -0.0028(16)
O22 0.0479(18) 0.0413(18) 0.081(2) -0.0113(17) -0.0013(16) -0.0029(14)
N23 0.0364(19) 0.0334(19) 0.073(2) 0.0048(17) 0.0032(17) 0.0030(14)
C24 0.036(2) 0.049(2) 0.054(2) 0.003(2) 0.009(2) 0.0050(19)
O24 0.060(2) 0.062(2) 0.068(2) 0.0008(17) -0.0122(18) 0.0151(17)
C25 0.038(2) 0.045(2) 0.057(2) -0.007(2) 0.004(2) 0.0045(18)
C26 0.036(2) 0.033(2) 0.064(3) -0.0009(19) 0.007(2) -0.0024(16)
C27 0.066(3) 0.065(4) 0.090(4) -0.025(3) -0.018(3) 0.015(3)
C28 0.031(2) 0.040(2) 0.047(2) 0.0063(17) 0.0047(17) -0.0040(16)
C29 0.0283(19) 0.0287(19) 0.043(2) -0.0050(16) 0.0041(17) -0.0030(14)
O291 0.0295(14) 0.0418(16) 0.0453(15) 0.0085(12) 0.0038(11) -0.0032(11)
O292 0.0287(14) 0.0463(16) 0.0424(14) 0.0080(12) 0.0015(12) -0.0026(11)
O31 0.0561(18) 0.0472(17) 0.0377(14) 0.0101(13) -0.0039(13) 0.0149(14)
C31 0.056(3) 0.045(3) 0.040(2) -0.0014(18) -0.0091(19) 0.006(2)
N31 0.052(2) 0.070(3) 0.050(2) 0.000(2) -0.0132(18) 0.022(2)
C32 0.145(8) 0.145(8) 0.124(7) -0.015(6) -0.038(6) 0.105(7)
C33 0.096(5) 0.130(7) 0.082(4) -0.032(4) -0.040(4) 0.022(5)
O41 0.090(3) 0.054(2) 0.131(4) -0.008(2) -0.053(3) 0.017(2)
C41 0.069(4) 0.058(3) 0.075(3) 0.009(3) -0.006(3) 0.003(3)
N41 0.059(3) 0.059(3) 0.058(2) 0.012(2) -0.001(2) 0.005(2)
C42 0.086(6) 0.167(9) 0.122(7) -0.008(7) -0.035(5) 0.030(6)
C43 0.158(8) 0.065(4) 0.127(6) 0.024(4) 0.049(6) 0.002(5)

loop_
_atom_type_symbol
_atom_type_description
_atom_type_scat_dispersion_real
_atom_type_scat_dispersion_imag
_atom_type_scat_source
C C 0.0033 0.0016 'International Tables Vol C Tables 4.2.6.8 and 6.1.1.4'
H H 0.0000 0.0000 'International Tables Vol C Tables 4.2.6.8 and 6.1.1.4'
N N 0.0061 0.0033 'International Tables Vol C Tables 4.2.6.8 and 6.1.1.4'
O O 0.0106 0.0060 'International Tables Vol C Tables 4.2.6.8 and 6.1.1.4'
Cu Cu 0.3201 1.2651 'International Tables Vol C Tables 4.2.6.8 and 6.1.1.4'

loop_
_geom_angle_atom_site_label_1
_geom_angle_atom_site_label_2
_geom_angle_atom_site_label_3
_geom_angle
_geom_angle_site_symmetry_1
_geom_angle_site_symmetry_3
O292 Cu1 O291 167.41(11) 3_655 .
O292 Cu1 O192 87.81(12) 3_655 3_655
O291 Cu1 O192 90.45(12) . 3_655
O292 Cu1 O191 89.51(12) 3_655 .
O291 Cu1 O191 89.46(11) . .
O192 Cu1 O191 167.23(11) 3_655 .
O292 Cu1 O31 101.74(12) 3_655 .
O291 Cu1 O31 90.85(12) . .
O192 Cu1 O31 97.65(11) 3_655 .
O191 Cu1 O31 95.12(11) . .
O292 Cu1 Cu1 87.01(8) 3_655 3_655
O291 Cu1 Cu1 80.41(8) . 3_655
O192 Cu1 Cu1 83.26(8) 3_655 3_655
O191 Cu1 Cu1 84.14(7) . 3_655
O31 Cu1 Cu1 171.23(9) . 3_655
C12 N11 C16 121.6(3) . .
C12 N11 C18 118.5(3) . .
C16 N11 C18 119.7(3) . .
O12 C12 N13 122.2(4) . .
O12 C12 N11 123.6(4) . .
N13 C12 N11 114.1(3) . .
C12 N13 C14 127.5(3) . .
O14 C14 N13 119.8(4) . .
O14 C14 C15 124.8(4) . .
N13 C14 C15 115.4(4) . .
C16 C15 C14 117.9(4) . .
C16 C15 C17 122.9(4) . .
C14 C15 C17 119.2(4) . .
C15 C16 N11 123.4(4) . .
N11 C18 C19 116.3(3) . .
O192 C19 O191 127.3(3) . .
O192 C19 C18 113.1(3) . .
O191 C19 C18 119.5(3) . .
C19 O191 Cu1 120.8(2) . .
C19 O192 Cu1 124.3(2) . 3_655
C22 N21 C26 121.3(4) . .
C22 N21 C28 118.3(3) . .
C26 N21 C28 120.2(3) . .
O22 C22 N23 123.3(4) . .
O22 C22 N21 122.4(4) . .
N23 C22 N21 114.2(4) . .
C22 N23 C24 127.7(4) . .
O24 C24 N23 120.8(4) . .
O24 C24 C25 124.6(4) . .
N23 C24 C25 114.6(4) . .
C26 C25 C24 118.0(4) . .
C26 C25 C27 124.1(4) . .
C24 C25 C27 117.8(4) . .
C25 C26 N21 124.0(4) . .
N21 C28 C29 113.9(3) . .
O292 C29 O291 127.5(3) . .
O292 C29 C28 115.5(3) . .
O291 C29 C28 117.0(3) . .
C29 O291 Cu1 126.2(2) . .
C29 O292 Cu1 118.8(2) . 3_655
C31 O31 Cu1 124.2(3) . .
O31 C31 N31 124.6(4) . .
C31 N31 C33 121.0(5) . .
C31 N31 C32 122.3(5) . .
C33 N31 C32 116.5(5) . .
O41 C41 N41 126.0(6) . .
C41 N41 C43 121.5(6) . .
C41 N41 C42 119.6(6) . .
C43 N41 C42 118.8(7) . .

loop_
_geom_bond_atom_site_label_1
_geom_bond_atom_site_label_2
_geom_bond_distance
_geom_bond_site_symmetry_2
Cu1 O292 1.955(3) 3_655
Cu1 O291 1.958(2) .
Cu1 O192 1.975(3) 3_655
Cu1 O191 2.018(2) .
Cu1 O31 2.117(3) .
Cu1 Cu1 2.6701(9) 3_655
N11 C12 1.376(5) .
N11 C16 1.380(5) .
N11 C18 1.453(5) .
C12 O12 1.216(5) .
C12 N13 1.368(5) .
N13 C14 1.379(6) .
C14 O14 1.227(6) .
C14 C15 1.438(6) .
C15 C16 1.341(6) .
C15 C17 1.496(7) .
C18 C19 1.516(5) .
C19 O192 1.242(4) .
C19 O191 1.250(5) .
O192 Cu1 1.975(3) 3_655
N21 C22 1.370(5) .
N21 C26 1.382(6) .
N21 C28 1.446(5) .
C22 O22 1.212(5) .
C22 N23 1.365(6) .
N23 C24 1.391(6) .
C24 O24 1.222(6) .
C24 C25 1.445(6) .
C25 C26 1.326(6) .
C25 C27 1.494(7) .
C28 C29 1.522(5) .
C29 O292 1.243(5) .
C29 O291 1.256(5) .
O292 Cu1 1.955(3) 3_655
O31 C31 1.214(5) .
C31 N31 1.306(6) .
N31 C33 1.438(8) .
N31 C32 1.460(8) .
O41 C41 1.192(7) .
C41 N41 1.327(7) .
N41 C43 1.386(9) .
N41 C42 1.417(9) .

loop_
_geom_hbond_atom_site_label_D
_geom_hbond_atom_site_label_H
_geom_hbond_atom_site_label_A
_geom_hbond_distance_DH
_geom_hbond_distance_HA
_geom_hbond_distance_DA
_geom_hbond_angle_DHA
_geom_hbond_site_symmetry_A
N13 H13 O191 0.86 2.36 3.133(4) 149.0 3_645
N23 H23 O41 0.86 1.99 2.835(5) 167.1 3_745
